data_1549342
loop_
_publ_author_name
'Abad, Nadeem'
'Ramli, Youssef'
'Sebbar, Nada Kheira'
'Kaur, Manpreet'
'Essassi, El Mokhtar'
'Jasinski, Jerry P.'

_publ_section_title
;
 1-[(1-Butyl-1<i>H</i>-1,2,3-triazol-5-yl)methyl]-3-methylquinoxalin-2(1<i>H</i>)-one
;
_journal_coeditor_code SJ4170
_journal_issue 4
_journal_name_full IUCrData
_journal_page_first x180482
_journal_paper_doi 10.1107/S2414314618004820
_journal_volume 3
_journal_year 2018
_chemical_formula_iupac 'C16 H19 N5 O'
_chemical_formula_moiety 'C16 H19 N5 O'
_chemical_formula_sum 'C16 H19 N5 O'
_chemical_formula_weight 297.36
_chemical_name_systematic 1-[(1-Butyl-1<i>H</i>-1,2,3-triazol-5-yl)methyl]-3-methylquinoxalin-2(1<i>H</i>)-one
_space_group_crystal_system monoclinic
_space_group_IT_number 14
_space_group_name_Hall '-P 2ybc'
_space_group_name_H-M_alt 'P 1 21/c 1'
_symmetry_space_group_name_Hall '-P 2ybc'
_symmetry_space_group_name_H-M 'P 1 21/c 1'
_atom_sites_solution_hydrogens geom
_atom_sites_solution_primary dual
_audit_creation_method
;
Olex2 1.2
(compiled 2017.08.10 svn.r3458 for OlexSys, GUI svn.r5381)
;
_cell_angle_alpha 90
_cell_angle_beta 98.084(4)
_cell_angle_gamma 90
_cell_formula_units_Z 4
_cell_length_a 15.8299(8)
_cell_length_b 10.6270(4)
_cell_length_c 9.2041(3)
_cell_measurement_reflns_used 2219
_cell_measurement_temperature 293(2)
_cell_measurement_theta_max 71.2760
_cell_measurement_theta_min 5.0270
_cell_volume 1532.97(11)
_computing_cell_refinement
;
CrysAlis PRO (Rigaku OD, 2015)
;
_computing_data_collection
;
CrysAlis PRO (Rigaku OD, 2015)
;
_computing_data_reduction
;
CrysAlis PRO (Rigaku OD, 2015)
;
_computing_molecular_graphics
;
<i>OLEX2</i> (Dolomanov <i>et al.</i>,  2009)
;
_computing_publication_material
;
<i>OLEX2</i> (Dolomanov <i>et al.</i>,  2009)
;
_computing_structure_refinement
;
SHELXL2018 (Sheldrick, 2015b)
;
_computing_structure_solution
;
SHELXT (Sheldrick, 2015a)
;
_diffrn_ambient_temperature 293(2)
_diffrn_detector_area_resol_mean 16.0416
_diffrn_measured_fraction_theta_full 0.991
_diffrn_measured_fraction_theta_max 0.968
_diffrn_measurement_device 'four-circle diffractometer'
_diffrn_measurement_device_type 'Rigaku OD Xcalibur Eos Gemini'
_diffrn_measurement_method '\w scans'
_diffrn_radiation_monochromator graphite
_diffrn_radiation_type CuK\a
_diffrn_radiation_wavelength 1.54184
_diffrn_reflns_av_R_equivalents 0.0188
_diffrn_reflns_limit_h_max 18
_diffrn_reflns_limit_h_min -19
_diffrn_reflns_limit_k_max 9
_diffrn_reflns_limit_k_min -12
_diffrn_reflns_limit_l_max 9
_diffrn_reflns_limit_l_min -11
_diffrn_reflns_number 5580
_diffrn_reflns_theta_full 67.684
_diffrn_reflns_theta_max 71.411
_diffrn_reflns_theta_min 5.028
_exptl_absorpt_coefficient_mu 0.684
_exptl_absorpt_correction_T_max 1.00000
_exptl_absorpt_correction_T_min 0.79444
_exptl_absorpt_correction_type multi-scan
_exptl_absorpt_process_details
;
(CrysAlis PRO; Rigaku OD, 2015)
;
_exptl_crystal_colour colourless
_exptl_crystal_density_diffrn 1.288
_exptl_crystal_description plate
_exptl_crystal_F_000 632
_exptl_crystal_size_max 0.24
_exptl_crystal_size_mid 0.22
_exptl_crystal_size_min 0.04
_refine_diff_density_max 0.244
_refine_diff_density_min -0.210
_refine_ls_extinction_method none
_refine_ls_goodness_of_fit_ref 1.023
_refine_ls_hydrogen_treatment constr
_refine_ls_matrix_type full
_refine_ls_number_parameters 201
_refine_ls_number_reflns 2887
_refine_ls_number_restraints 0
_refine_ls_restrained_S_all 1.023
_refine_ls_R_factor_all 0.0715
_refine_ls_R_factor_gt 0.0530
_refine_ls_shift/su_max 0.000
_refine_ls_shift/su_mean 0.000
_refine_ls_structure_factor_coef Fsqd
_refine_ls_weighting_details 'w=1/[\s^2^(Fo^2^)+(0.0798P)^2^+0.4446P] where P=(Fo^2^+2Fc^2^)/3'
_refine_ls_weighting_scheme calc
_refine_ls_wR_factor_gt 0.1423
_refine_ls_wR_factor_ref 0.1566
_reflns_number_gt 2257
_reflns_number_total 2887
_reflns_threshold_expression 'I > 2\s(I)'
_cod_data_source_file sj4170sup1.cif
_cod_data_source_block I
_cod_database_code 1549342
_shelx_space_group_comment
;
The symmetry employed for this shelxl refinement is uniquely defined
by the following loop, which should always be used as a source of
symmetry information in preference to the above space-group names.
They are only intended as comments.
;
_shelx_estimated_absorpt_t_min 0.853
_shelx_estimated_absorpt_t_max 0.973

loop_
_space_group_symop_operation_xyz
'x, y, z'
'-x, y+1/2, -z+1/2'
'-x, -y, -z'
'x, -y-1/2, z-1/2'

loop_
_atom_site_type_symbol
_atom_site_label
_atom_site_fract_x
_atom_site_fract_y
_atom_site_fract_z
_atom_site_U_iso_or_equiv
_atom_site_adp_type
_atom_site_calc_flag
_atom_site_occupancy
O O1 0.74544(10) 0.55020(16) 0.66870(14) 0.0596(4) Uani d 1
N N1 0.48881(13) 0.3093(2) 0.2446(2) 0.0697(6) Uani d 1
N N2 0.54195(14) 0.2443(2) 0.3387(2) 0.0693(6) Uani d 1
N N3 0.59408(11) 0.32718(18) 0.41696(19) 0.0546(5) Uani d 1
N N4 0.70864(9) 0.57241(14) 0.42118(16) 0.0392(4) Uani d 1
N N5 0.88308(10) 0.58729(16) 0.39979(17) 0.0463(4) Uani d 1
C C1 0.50794(14) 0.4318(2) 0.2624(3) 0.0588(6) Uani d 1
H H1 0.479662 0.497079 0.208530 0.071 Uiso calc 1
C C2 0.57542(12) 0.4464(2) 0.3720(2) 0.0482(5) Uani d 1
C C3 0.61758(12) 0.56295(19) 0.4363(2) 0.0470(5) Uani d 1
H H3A 0.588035 0.635325 0.389280 0.056 Uiso calc 1
H H3B 0.611719 0.566253 0.539760 0.056 Uiso calc 1
C C4 0.76751(12) 0.56566(18) 0.54693(19) 0.0424(4) Uani d 1
C C5 0.85801(12) 0.57422(18) 0.5260(2) 0.0440(4) Uani d 1
C C6 0.82194(12) 0.59686(17) 0.27565(19) 0.0410(4) Uani d 1
C C7 0.85021(14) 0.6119(2) 0.1395(2) 0.0510(5) Uani d 1
H H7 0.908390 0.615156 0.134056 0.061 Uiso calc 1
C C8 0.79259(16) 0.6219(2) 0.0140(2) 0.0562(5) Uani d 1
H H8 0.811729 0.630647 -0.076527 0.067 Uiso calc 1
C C9 0.70609(15) 0.6191(2) 0.0220(2) 0.0550(5) Uani d 1
H H9 0.667359 0.626632 -0.063395 0.066 Uiso calc 1
C C10 0.67642(13) 0.60513(19) 0.1549(2) 0.0468(5) Uani d 1
H H10 0.618071 0.604692 0.159195 0.056 Uiso calc 1
C C11 0.73449(12) 0.59165(16) 0.28335(19) 0.0385(4) Uani d 1
C C12 0.66329(15) 0.2808(2) 0.5264(2) 0.0588(6) Uani d 1
H H12A 0.644317 0.205872 0.572596 0.071 Uiso calc 1
H H12B 0.676992 0.344162 0.601957 0.071 Uiso calc 1
C C13 0.74284(15) 0.2501(2) 0.4584(2) 0.0566(5) Uani d 1
H H13A 0.731888 0.176846 0.395742 0.068 Uiso calc 1
H H13B 0.755878 0.320089 0.397712 0.068 Uiso calc 1
C C14 0.81893(16) 0.2243(2) 0.5732(3) 0.0644(6) Uani d 1
H H14A 0.807379 0.150401 0.629041 0.077 Uiso calc 1
H H14B 0.826964 0.294931 0.640492 0.077 Uiso calc 1
C C15 0.90023(18) 0.2033(3) 0.5077(3) 0.0875(9) Uani d 1
H H15A 0.911247 0.275242 0.450146 0.131 Uiso calc 1
H H15B 0.894122 0.129902 0.446367 0.131 Uiso calc 1
H H15C 0.946930 0.191470 0.585121 0.131 Uiso calc 1
C C16 0.92225(14) 0.5652(2) 0.6610(2) 0.0594(6) Uani d 1
H H16A 0.912318 0.489923 0.713739 0.089 Uiso calc 1
H H16B 0.917122 0.637133 0.722238 0.089 Uiso calc 1
H H16C 0.978585 0.562721 0.633781 0.089 Uiso calc 1

loop_
_atom_site_aniso_label
_atom_site_aniso_U_11
_atom_site_aniso_U_22
_atom_site_aniso_U_33
_atom_site_aniso_U_12
_atom_site_aniso_U_13
_atom_site_aniso_U_23
O1 0.0602(9) 0.0843(11) 0.0344(7) -0.0058(8) 0.0071(6) -0.0005(7)
N1 0.0594(11) 0.0780(14) 0.0691(12) -0.0220(11) -0.0001(9) -0.0034(11)
N2 0.0713(13) 0.0620(12) 0.0736(13) -0.0227(10) 0.0067(10) -0.0045(10)
N3 0.0539(10) 0.0579(10) 0.0521(10) -0.0120(8) 0.0080(8) -0.0005(8)
N4 0.0398(8) 0.0417(8) 0.0353(7) -0.0011(6) 0.0023(6) -0.0029(6)
N5 0.0421(8) 0.0525(9) 0.0439(9) 0.0014(7) 0.0046(7) -0.0046(7)
C1 0.0438(10) 0.0697(14) 0.0614(13) -0.0123(10) 0.0018(9) -0.0015(11)
C2 0.0405(9) 0.0574(12) 0.0480(10) -0.0045(9) 0.0103(8) 0.0004(9)
C3 0.0435(10) 0.0525(11) 0.0455(10) -0.0004(9) 0.0078(8) -0.0040(8)
C4 0.0471(10) 0.0445(10) 0.0347(9) -0.0004(8) 0.0022(7) -0.0034(7)
C5 0.0449(10) 0.0443(10) 0.0409(9) 0.0020(8) -0.0005(8) -0.0039(8)
C6 0.0464(10) 0.0381(9) 0.0382(9) -0.0005(8) 0.0049(7) -0.0032(7)
C7 0.0557(11) 0.0526(11) 0.0472(10) -0.0012(9) 0.0157(9) -0.0019(9)
C8 0.0788(15) 0.0545(12) 0.0367(9) -0.0053(11) 0.0124(9) 0.0018(9)
C9 0.0744(14) 0.0495(11) 0.0372(9) -0.0046(10) -0.0060(9) 0.0050(8)
C10 0.0482(10) 0.0472(10) 0.0429(10) -0.0026(8) -0.0012(8) 0.0029(8)
C11 0.0469(10) 0.0334(8) 0.0346(8) -0.0007(7) 0.0033(7) -0.0015(6)
C12 0.0709(14) 0.0569(12) 0.0488(11) -0.0055(11) 0.0087(10) 0.0092(9)
C13 0.0723(14) 0.0498(11) 0.0465(11) 0.0008(10) 0.0039(10) 0.0035(9)
C14 0.0789(16) 0.0565(13) 0.0548(12) 0.0086(11) -0.0009(11) 0.0046(10)
C15 0.0768(18) 0.096(2) 0.0858(19) 0.0122(16) -0.0010(15) 0.0102(17)
C16 0.0489(11) 0.0771(15) 0.0488(11) 0.0032(11) -0.0049(9) -0.0002(10)

loop_
_atom_type_symbol
_atom_type_description
_atom_type_scat_dispersion_real
_atom_type_scat_dispersion_imag
_atom_type_scat_source
C C 0.0181 0.0091 'International Tables Vol C Tables 4.2.6.8 and 6.1.1.4'
H H 0.0000 0.0000 'International Tables Vol C Tables 4.2.6.8 and 6.1.1.4'
N N 0.0311 0.0180 'International Tables Vol C Tables 4.2.6.8 and 6.1.1.4'
O O 0.0492 0.0322 'International Tables Vol C Tables 4.2.6.8 and 6.1.1.4'

loop_
_geom_angle_atom_site_label_1
_geom_angle_atom_site_label_2
_geom_angle_atom_site_label_3
_geom_angle
N2 N1 C1 108.45(19)
N1 N2 N3 107.2(2)
N2 N3 C2 111.02(19)
N2 N3 C12 119.4(2)
C2 N3 C12 129.44(19)
C4 N4 C3 118.12(15)
C4 N4 C11 121.15(15)
C11 N4 C3 120.70(15)
C5 N5 C6 118.76(16)
N1 C1 H1 125.1
N1 C1 C2 109.8(2)
C2 C1 H1 125.1
N3 C2 C1 103.48(19)
N3 C2 C3 126.22(18)
C1 C2 C3 130.2(2)
N4 C3 C2 114.17(15)
N4 C3 H3A 108.7
N4 C3 H3B 108.7
C2 C3 H3A 108.7
C2 C3 H3B 108.7
H3A C3 H3B 107.6
O1 C4 N4 121.69(17)
O1 C4 C5 122.16(17)
N4 C4 C5 116.12(15)
N5 C5 C4 123.58(16)
N5 C5 C16 119.83(18)
C4 C5 C16 116.58(17)
N5 C6 C7 118.05(17)
N5 C6 C11 122.31(16)
C11 C6 C7 119.64(17)
C6 C7 H7 119.8
C8 C7 C6 120.3(2)
C8 C7 H7 119.8
C7 C8 H8 120.0
C7 C8 C9 119.95(18)
C9 C8 H8 120.0
C8 C9 H9 119.5
C10 C9 C8 120.92(19)
C10 C9 H9 119.5
C9 C10 H10 120.2
C9 C10 C11 119.69(19)
C11 C10 H10 120.2
C6 C11 N4 117.98(15)
C6 C11 C10 119.42(17)
C10 C11 N4 122.60(17)
N3 C12 H12A 109.2
N3 C12 H12B 109.2
N3 C12 C13 111.84(17)
H12A C12 H12B 107.9
C13 C12 H12A 109.2
C13 C12 H12B 109.2
C12 C13 H13A 109.2
C12 C13 H13B 109.2
H13A C13 H13B 107.9
C14 C13 C12 112.13(18)
C14 C13 H13A 109.2
C14 C13 H13B 109.2
C13 C14 H14A 109.0
C13 C14 H14B 109.0
C13 C14 C15 112.8(2)
H14A C14 H14B 107.8
C15 C14 H14A 109.0
C15 C14 H14B 109.0
C14 C15 H15A 109.5
C14 C15 H15B 109.5
C14 C15 H15C 109.5
H15A C15 H15B 109.5
H15A C15 H15C 109.5
H15B C15 H15C 109.5
C5 C16 H16A 109.5
C5 C16 H16B 109.5
C5 C16 H16C 109.5
H16A C16 H16B 109.5
H16A C16 H16C 109.5
H16B C16 H16C 109.5

loop_
_geom_bond_atom_site_label_1
_geom_bond_atom_site_label_2
_geom_bond_distance
O1 C4 1.231(2)
N1 N2 1.316(3)
N1 C1 1.342(3)
N2 N3 1.345(3)
N3 C2 1.353(3)
N3 C12 1.466(3)
N4 C3 1.471(2)
N4 C4 1.382(2)
N4 C11 1.402(2)
N5 C5 1.287(2)
N5 C6 1.393(2)
C1 H1 0.9300
C1 C2 1.371(3)
C2 C3 1.489(3)
C3 H3A 0.9700
C3 H3B 0.9700
C4 C5 1.475(3)
C5 C16 1.494(3)
C6 C7 1.397(3)
C6 C11 1.397(3)
C7 H7 0.9300
C7 C8 1.372(3)
C8 H8 0.9300
C8 C9 1.382(3)
C9 H9 0.9300
C9 C10 1.379(3)
C10 H10 0.9300
C10 C11 1.399(3)
C12 H12A 0.9700
C12 H12B 0.9700
C12 C13 1.518(3)
C13 H13A 0.9700
C13 H13B 0.9700
C13 C14 1.511(3)
C14 H14A 0.9700
C14 H14B 0.9700
C14 C15 1.512(4)
C15 H15A 0.9600
C15 H15B 0.9600
C15 H15C 0.9600
C16 H16A 0.9600
C16 H16B 0.9600
C16 H16C 0.9600

loop_
_geom_hbond_atom_site_label_D
_geom_hbond_atom_site_label_H
_geom_hbond_atom_site_label_A
_geom_hbond_site_symmetry_A
_geom_hbond_distance_DH
_geom_hbond_distance_HA
_geom_hbond_distance_DA
_geom_hbond_angle_DHA
_geom_hbond_publ_flag
C12 H12B O1 . 0.97 2.48 3.335(3) 147 yes
C3 H3A N1 2_655 0.97 2.45 3.416(3) 176 yes
C8 H8 O1 1_554 0.93 2.58 3.251(2) 130 yes
C3 H3B Cg1 3_666 0.97 3.00 3.670(2) 127 y
C13 H13B Cg2 1_555 0.97 2.85 3.661(2) 142 y
C14 H14A Cg3 4_555 0.97 2.84 3.724(2) 152 y

loop_
_geom_torsion_atom_site_label_1
_geom_torsion_atom_site_label_2
_geom_torsion_atom_site_label_3
_geom_torsion_atom_site_label_4
_geom_torsion
O1 C4 C5 N5 178.3(2)
O1 C4 C5 C16 -0.9(3)
N1 N2 N3 C2 -0.8(2)
N1 N2 N3 C12 -176.99(18)
N1 C1 C2 N3 -0.3(2)
N1 C1 C2 C3 -177.2(2)
N2 N1 C1 C2 -0.2(3)
N2 N3 C2 C1 0.7(2)
N2 N3 C2 C3 177.76(18)
N2 N3 C12 C13 85.6(2)
N3 C2 C3 N4 63.9(3)
N3 C12 C13 C14 169.95(19)
N4 C4 C5 N5 0.0(3)
N4 C4 C5 C16 -179.16(18)
N5 C6 C7 C8 -179.93(19)
N5 C6 C11 N4 -1.9(3)
N5 C6 C11 C10 178.35(17)
C1 N1 N2 N3 0.6(3)
C1 C2 C3 N4 -119.8(2)
C2 N3 C12 C13 -89.8(3)
C3 N4 C4 O1 1.1(3)
C3 N4 C4 C5 179.36(15)
C3 N4 C11 C6 -178.52(15)
C3 N4 C11 C10 1.2(3)
C4 N4 C3 C2 -112.54(19)
C4 N4 C11 C6 3.5(2)
C4 N4 C11 C10 -176.77(17)
C5 N5 C6 C7 179.55(18)
C5 N5 C6 C11 -0.6(3)
C6 N5 C5 C4 1.5(3)
C6 N5 C5 C16 -179.32(18)
C6 C7 C8 C9 1.0(3)
C7 C6 C11 N4 177.98(17)
C7 C6 C11 C10 -1.8(3)
C7 C8 C9 C10 -0.6(3)
C8 C9 C10 C11 -1.0(3)
C9 C10 C11 N4 -177.55(17)
C9 C10 C11 C6 2.2(3)
C11 N4 C3 C2 69.4(2)
C11 N4 C4 O1 179.18(17)
C11 N4 C4 C5 -2.6(2)
C11 C6 C7 C8 0.2(3)
C12 N3 C2 C1 176.3(2)
C12 N3 C2 C3 -6.6(3)
C12 C13 C14 C15 -175.6(2)

_cod_database_fobs_code 1549342
